data_7230874
loop_
_publ_author_name
'Tran, Thao T.'
'Quintero, Michael A.'
'Arpino, Kathryn E.'
'Kelly, Zachary A.'
'Panella, Jessica R.'
'Wang, Xiaoping'
'McQueen, Tyrel M.'

_publ_section_title
;
 Chemically controlled crystal growth of (CH3NH3)2AgInBr6
;
_journal_issue 39
_journal_name_full CrystEngComm
_journal_page_first 5929
_journal_paper_doi 10.1039/C8CE00702K
_journal_volume 20
_journal_year 2018
_chemical_formula_sum 'C2 H12 Ag Br6 In N2'
_chemical_formula_weight 766.29
_space_group_crystal_system trigonal
_space_group_IT_number 147
_space_group_name_Hall '-P 3'
_space_group_name_H-M_alt 'P -3'
_symmetry_space_group_name_Hall '-P 3'
_symmetry_space_group_name_H-M 'P -3'
_atom_sites_solution_hydrogens difmap
_audit_creation_method SHELXL-2014/7
_audit_update_record
;
2018-02-16 deposited with the CCDC.
2018-02-18 downloaded from the CCDC.
;
_cell_angle_alpha 90
_cell_angle_beta 90
_cell_angle_gamma 120
_cell_formula_units_Z 1
_cell_length_a 7.6399(11)
_cell_length_b 7.6399(11)
_cell_length_c 7.0651(14)
_cell_measurement_reflns_used 6943
_cell_measurement_temperature 95.0(10)
_cell_measurement_theta_max 32.5570
_cell_measurement_theta_min 2.8840
_cell_volume 357.13(10)
_computing_cell_refinement 'CrysAlisPro 1.171.38.43 (Rigaku OD, 2015)'
_computing_data_collection 'CrysAlisPro 1.171.38.43 (Rigaku OD, 2015)'
_computing_data_reduction 'CrysAlisPro 1.171.38.43 (Rigaku OD, 2015)'
_computing_structure_refinement 'SHELXL-2014/7 (Sheldrick, 2014)'
_computing_structure_solution 'SHELXS-2014/7 (Sheldrick, 2014)'
_diffrn_ambient_environment N~2~
_diffrn_ambient_temperature 95.00(10)
_diffrn_detector 'CCD plate'
_diffrn_detector_area_resol_mean 5.1937
_diffrn_detector_type Atlas
_diffrn_measured_fraction_theta_full 1.000
_diffrn_measured_fraction_theta_max 1.000
_diffrn_measurement_device 'four-circle diffractometer'
_diffrn_measurement_device_type 'SuperNova, Dual, Cu at zero, Atlas'
_diffrn_orient_matrix_type 'CrysAlisPro convention (1999,Acta A55,543-557)'
_diffrn_radiation_monochromator mirror
_diffrn_radiation_probe x-ray
_diffrn_radiation_type 'Mo K\a'
_diffrn_radiation_wavelength 0.71073
_diffrn_reflns_av_R_equivalents 0.0753
_diffrn_reflns_av_sigmaI/netI 0.0473
_diffrn_reflns_av_unetI/netI 0.0220
_diffrn_reflns_limit_h_max 9
_diffrn_reflns_limit_h_min -9
_diffrn_reflns_limit_k_max 9
_diffrn_reflns_limit_k_min -9
_diffrn_reflns_limit_l_max 9
_diffrn_reflns_limit_l_min -9
_diffrn_reflns_number 541
_diffrn_reflns_theta_full 25.242
_diffrn_reflns_theta_max 27.316
_diffrn_reflns_theta_min 2.883
_diffrn_source 'micro-focus sealed X-ray tube'
_diffrn_source_type 'SuperNova (Mo) X-ray Source'
_exptl_absorpt_coefficient_mu 19.730
_exptl_absorpt_correction_T_max 1.00000
_exptl_absorpt_correction_T_min 0.36635
_exptl_absorpt_correction_type multi-scan
_exptl_crystal_colour colorless
_exptl_crystal_density_diffrn 3.563
_exptl_crystal_density_method 'not measured'
_exptl_crystal_description 'thick plate'
_exptl_crystal_F_000 344
_exptl_crystal_size_max 0.180
_exptl_crystal_size_mid 0.147
_exptl_crystal_size_min 0.091
_exptl_transmission_factor_max 0.735
_exptl_transmission_factor_min 0.616
_refine_diff_density_max 1.371
_refine_diff_density_min -0.581
_refine_diff_density_rms 0.224
_refine_ls_extinction_coef none
_refine_ls_extinction_expression Fc^*^=kFc[1+0.001xFc^2^\l^3^/sin(2\q)]^-1/4^
_refine_ls_extinction_method 'SHELXL-2014/7 (Sheldrick 2014)'
_refine_ls_goodness_of_fit_ref 1.140
_refine_ls_hydrogen_treatment refall
_refine_ls_matrix_type full
_refine_ls_number_parameters 32
_refine_ls_number_reflns 541
_refine_ls_number_restraints 0
_refine_ls_restrained_S_all 1.140
_refine_ls_R_factor_all 0.0204
_refine_ls_R_factor_gt 0.0204
_refine_ls_shift/su_max 8.773
_refine_ls_shift/su_mean 0.275
_refine_ls_structure_factor_coef Fsqd
_refine_ls_weighting_details 'w=1/[\s^2^(Fo^2^)+(0.0292P)^2^+0.1627P] where P=(Fo^2^+2Fc^2^)/3'
_refine_ls_weighting_scheme calc
_refine_ls_wR_factor_gt 0.0486
_refine_ls_wR_factor_ref 0.0486
_reflns_number_gt 541
_reflns_number_total 541
_reflns_threshold_expression 'I > 2\s(I)'
_cod_data_source_file c8ce00702k2.cif
_cod_data_source_block lt
_cod_depositor_comments 'Adding full bibliography for 7230872--7230875.cif.'
_cod_original_cell_volume 357.13(12)
_cod_database_code 7230874
_shelx_shelxl_version_number 2014/7
_shelx_space_group_comment
;
The symmetry employed for this shelxl refinement is uniquely defined
by the following loop, which should always be used as a source of
symmetry information in preference to the above space-group names.
They are only intended as comments.
;

loop_
_space_group_symop_operation_xyz
'x, y, z'
'-y, x-y, z'
'-x+y, -x, z'
'-x, -y, -z'
'y, -x+y, -z'
'x-y, x, -z'

loop_
_atom_site_label
_atom_site_type_symbol
_atom_site_fract_x
_atom_site_fract_y
_atom_site_fract_z
_atom_site_U_iso_or_equiv
_atom_site_adp_type
_atom_site_occupancy
_atom_site_site_symmetry_order
_atom_site_calc_flag
_atom_site_refinement_flags_posn
_atom_site_refinement_flags_adp
_atom_site_refinement_flags_occupancy
In1 In 0.0000 0.0000 0.0000 0.00836(16) Uani 1 6 d S T P
Ag1 Ag 0.0000 0.0000 0.5000 0.0213(2) Uani 1 6 d S T P
Br1 Br 0.32366(6) 0.18808(6) 0.22239(7) 0.01627(16) Uani 1 1 d . . .
N1 N 0.3333 0.6667 0.1563(10) 0.0266(16) Uani 1 3 d S T P
H1 H 0.257(18) 0.744(18) 0.121(12) 0.09(3) Uiso 1 1 d . . .
C1 C 0.3333 0.6667 0.3622(12) 0.0276(18) Uani 1 3 d S T P
H2 H 0.344(9) 0.785(8) 0.409(9) 0.028(16) Uiso 1 1 d . . .

loop_
_atom_site_aniso_label
_atom_site_aniso_U_11
_atom_site_aniso_U_22
_atom_site_aniso_U_33
_atom_site_aniso_U_23
_atom_site_aniso_U_13
_atom_site_aniso_U_12
In1 0.0099(2) 0.0099(2) 0.0053(3) 0.000 0.000 0.00495(11)
Ag1 0.0293(3) 0.0293(3) 0.0052(3) 0.000 0.000 0.01466(14)
Br1 0.0131(2) 0.0208(2) 0.0118(2) -0.00262(16) -0.00495(14) 0.00610(16)
N1 0.034(2) 0.034(2) 0.012(3) 0.000 0.000 0.0171(12)
C1 0.037(3) 0.037(3) 0.008(3) 0.000 0.000 0.0187(15)

loop_
_atom_type_symbol
_atom_type_description
_atom_type_scat_dispersion_real
_atom_type_scat_dispersion_imag
_atom_type_scat_source
H H 0.0000 0.0000 'International Tables Vol C Tables 4.2.6.8 and 6.1.1.4'
C C 0.0033 0.0016 'International Tables Vol C Tables 4.2.6.8 and 6.1.1.4'
N N 0.0061 0.0033 'International Tables Vol C Tables 4.2.6.8 and 6.1.1.4'
Br Br -0.2901 2.4595 'International Tables Vol C Tables 4.2.6.8 and 6.1.1.4'
Ag Ag -0.8971 1.1015 'International Tables Vol C Tables 4.2.6.8 and 6.1.1.4'
In In -0.7276 1.3100 'International Tables Vol C Tables 4.2.6.8 and 6.1.1.4'

loop_
_geom_angle_atom_site_label_1
_geom_angle_atom_site_label_2
_geom_angle_atom_site_label_3
_geom_angle
_geom_angle_site_symmetry_1
_geom_angle_site_symmetry_3
Br1 In1 Br1 180.000(13) 6 3
Br1 In1 Br1 88.741(17) 6 4
Br1 In1 Br1 91.259(17) 3 4
Br1 In1 Br1 91.259(17) 6 .
Br1 In1 Br1 88.741(17) 3 .
Br1 In1 Br1 180.0 4 .
Br1 In1 Br1 88.741(18) 6 5
Br1 In1 Br1 91.259(17) 3 5
Br1 In1 Br1 88.741(17) 4 5
Br1 In1 Br1 91.258(17) . 5
Br1 In1 Br1 91.259(17) 6 2
Br1 In1 Br1 88.741(18) 3 2
Br1 In1 Br1 91.259(17) 4 2
Br1 In1 Br1 88.742(17) . 2
Br1 In1 Br1 180.00(2) 5 2
Br1 Ag1 Br1 180.0 6_556 3
Br1 Ag1 Br1 79.571(16) 6_556 4_556
Br1 Ag1 Br1 100.429(16) 3 4_556
Br1 Ag1 Br1 100.429(17) 6_556 .
Br1 Ag1 Br1 79.571(17) 3 .
Br1 Ag1 Br1 180.0 4_556 .
Br1 Ag1 Br1 79.571(17) 6_556 5_556
Br1 Ag1 Br1 100.429(17) 3 5_556
Br1 Ag1 Br1 79.571(16) 4_556 5_556
Br1 Ag1 Br1 100.429(16) . 5_556
Br1 Ag1 Br1 100.429(17) 6_556 2
Br1 Ag1 Br1 79.571(17) 3 2
Br1 Ag1 Br1 100.429(16) 4_556 2
Br1 Ag1 Br1 79.571(16) . 2
Br1 Ag1 Br1 180.0 5_556 2
In1 Br1 Ag1 78.511(17) . .

loop_
_geom_bond_atom_site_label_1
_geom_bond_atom_site_label_2
_geom_bond_distance
_geom_bond_site_symmetry_2
In1 Br1 2.6636(5) 6
In1 Br1 2.6636(5) 3
In1 Br1 2.6636(5) 4
In1 Br1 2.6636(5) .
In1 Br1 2.6636(5) 5
In1 Br1 2.6636(5) 2
Ag1 Br1 2.9108(6) 6_556
Ag1 Br1 2.9108(6) 3
Ag1 Br1 2.9108(6) 4_556
Ag1 Br1 2.9108(6) .
Ag1 Br1 2.9108(6) 5_556
Ag1 Br1 2.9108(6) 2
N1 C1 1.455(10) .
